data_1100389
loop_
_publ_author_name
'Ghassemzadeh, Mitra'
'Harms, Klaus'
'Dehnicke, Kurt'
'Magull, J\"org'

_publ_section_title
;
 \m~2~-Chlorokomplexe von Succinimid und N-Chlorsuccinimid. Die
 Kristallstrukturen von PPh~4~[Cl(Succinimid)~2~],
 PPh~4~[[Cl(N-Cl-Succinimid)~2~] und N-Chlorphthalimid /
 \m~2~-Chloro Complexes of Succinimide and N-Chlorosuccinimide.
 The Crystal Structures of PPh~4~[Cl(Succinimide)~2~],
 PPh~4~[Cl(N-Cl-Succinimide)~2~] and N-Chlorophthalimide}
;
_journal_coden_ASTM ZNBSEN
_journal_issue 4
_journal_name_full
;
 Zeitschrift f\"ur Naturforschung, B: A Journal of Chemical Sciences
;
_journal_page_first 506
_journal_page_last 512
_journal_paper_doi 10.1515/znb-1994-0413
_journal_volume 49
_journal_year 1994
_chemical_formula_sum 'C32 H30 Cl N2 O4 P'
_space_group_IT_number 20
_symmetry_cell_setting orthorhombic
_symmetry_Int_Tables_number 20
_symmetry_space_group_name_Hall 'C 2c 2'
_symmetry_space_group_name_H-M 'C 2 2 21'
_cell_angle_alpha 90
_cell_angle_beta 90
_cell_angle_gamma 90
_cell_formula_units_Z 4
_cell_length_a 7.967(1)
_cell_length_b 24.710(3)
_cell_length_c 14.722(3)
_cod_original_formula_sum 'C32 H30 Cl1 N2 O4 P1'
_cod_database_code 1100389

loop_
_symmetry_equiv_pos_site_id
_symmetry_equiv_pos_as_xyz
1 x,y,z
2 1/2+x,1/2+y,z
3 x,-y,-z
4 1/2+x,1/2-y,-z
5 -x,y,1/2-z
6 1/2-x,1/2+y,1/2-z
7 -x,-y,1/2+z
8 1/2-x,1/2-y,1/2+z

loop_
_atom_site_label
_atom_site_type_symbol
_atom_site_fract_x
_atom_site_fract_y
_atom_site_fract_z
P1 P 0.07753(12) 0.00000 0.00000
C1 C 0.2125(4) 0.04804(11) -0.0536(3)
C2 C 0.1794(4) 0.06753(13) -0.1387(3)
C3 C 0.2869(5) 0.10510(14) -0.1782(3)
C4 C 0.4279(5) 0.12229(13) -0.1309(4)
C5 C 0.4617(4) 0.10223(12) -0.0482(4)
C6 C 0.3542(4) 0.06579(11) -0.0080(3)
C7 C -0.0564(3) -0.03244(10) -0.0810(2)
C8 C -0.1919(4) -0.00397(14) -0.1141(3)
C9 C -0.3022(5) -0.0273(2) -0.1745(3)
C10 C -0.2749(5) -0.0801(2) -0.2003(3)
C11 C -0.1431(6) -0.10891(14) -0.1688(3)
C12 C -0.0310(4) -0.08513(10) -0.1081(2)
Cl1 Cl 0.00000 0.75065(4) 0.75000
N1 N -0.3414(3) 0.73983(9) 0.6412(2)
C13 C -0.4081(4) 0.69529(13) 0.6017(3)
C14 C -0.5911(5) 0.76861(13) 0.5730(3)
O1 O -0.3357(19) 0.6493(4) 0.5828(5)
O2? O -0.3539(19) 0.6523(4) 0.6301(5)
O3 O -0.3569(8) 0.8354(2) 0.6254(5)
O4? O -0.4416(8) 0.8228(2) 0.6705(5)
C15 C -0.4197(28) 0.7894(5) 0.6130(22)
C16? C -0.4535(27) 0.7808(6) 0.6370(22)
C17 C -0.5757(21) 0.7090(6) 0.5636(15)
C18? C -0.5474(21) 0.7134(6) 0.5367(14)
H1 H 0.0841(4) 0.05553(13) -0.1705(3)
H2 H 0.2643(5) 0.11876(14) -0.2365(3)
H3 H 0.5000(5) 0.14811(13) -0.1569(4)
H4 H 0.5595(4) 0.11313(12) -0.0175(4)
H5 H 0.3772(4) 0.05286(11) 0.0507(3)
H6 H -0.2092(4) 0.03194(14) -0.0953(3)
H7 H -0.3940(5) -0.0077(2) -0.1974(3)
H8 H -0.3500(5) -0.0965(2) -0.2411(3)
H9 H -0.1272(6) -0.14487(14) -0.1878(3)
H10 H 0.0611(4) -0.10488(10) -0.0859(2)
H11 H -0.2187(28) 0.7450(8) 0.6818(14)
H12 H -0.6837(5) 0.77772(13) 0.6141(3)
H13 H -0.6128(5) 0.78530(13) 0.5138(3)
H14? H -0.5954(5) 0.79539(13) 0.5240(3)
H15? H -0.6996(5) 0.76803(13) 0.6044(3)
H16 H -0.5828(21) 0.6984(6) 0.4996(15)
H17 H -0.6649(21) 0.6906(6) 0.5974(15)
H18? H -0.5066(21) 0.7155(6) 0.4740(14)
H19? H -0.6440(21) 0.6889(6) 0.5393(14)
C1B C 0.2125(4) -0.04804(11) 0.0536(3)
C7B C -0.0564(3) 0.03244(10) 0.0810(2)
C2B C 0.1794(4) -0.06753(13) 0.1387(3)
C6B C 0.3542(4) -0.06579(11) 0.0080(3)
C8B C -0.1919(4) 0.00397(14) 0.1141(3)
C12B C -0.0310(4) 0.08513(10) 0.1081(2)
C3B C 0.2869(5) -0.10510(14) 0.1782(3)
H1B H 0.0841(4) -0.05553(13) 0.1705(3)
C5B C 0.4617(4) -0.10223(12) 0.0482(4)
H5B H 0.3772(4) -0.05286(11) -0.0507(3)
C9B C -0.3022(5) 0.0273(2) 0.1745(3)
H6B H -0.2092(4) -0.03194(14) 0.0953(3)
C11B C -0.1431(6) 0.10891(14) 0.1688(3)
H10B H 0.0611(4) 0.10488(10) 0.0859(2)
C4B C 0.4279(5) -0.12229(13) 0.1309(4)
H2B H 0.2643(5) -0.11876(14) 0.2365(3)
H4B H 0.5595(4) -0.11313(12) 0.0175(4)
C10B C -0.2749(5) 0.0801(2) 0.2003(3)
H7B H -0.3940(5) 0.0077(2) 0.1974(3)
H9B H -0.1272(6) 0.14487(14) 0.1878(3)
H3B H 0.5000(5) -0.14811(13) 0.1569(4)
H8B H -0.3500(5) 0.0965(2) 0.2411(3)

loop_
_atom_type_symbol
_atom_type_radius_bond
C 0.68
H 0.23
Cl 0.99
N 0.68
O 0.68
P 1.05
